data_1565294
loop_
_publ_author_name
'Ershova, Irina V.'
'Bogomyakov, Artem S.'
'Kubrin, Stanislav P.'
'Fukin, Georgy K.'
'Piskunov, Alexandr V.'

_publ_section_title
;
 Electron-donating substituent influence on the spin-crossover phenomenon
 in iron(III) bis-o-iminobenzosemiquinonates
;
_journal_name_full 'Inorganica Chimica Acta'
_journal_page_first 119402
_journal_paper_doi 10.1016/j.ica.2019.119402
_journal_volume 503
_journal_year 2020
_chemical_formula_sum 'C45 H58 Fe N3 O3'
_chemical_formula_weight 744.79
_space_group_crystal_system monoclinic
_space_group_IT_number 15
_space_group_name_Hall '-C 2yc'
_space_group_name_H-M_alt 'C 1 2/c 1'
_atom_sites_solution_hydrogens geom
_atom_sites_solution_primary dual
_atom_sites_solution_secondary difmap
_audit_creation_method SHELXL-2014/7
_cell_angle_alpha 90
_cell_angle_beta 103.2874(19)
_cell_angle_gamma 90
_cell_formula_units_Z 8
_cell_length_a 20.6642(17)
_cell_length_b 16.5513(14)
_cell_length_c 25.526(2)
_cell_measurement_reflns_used 9954
_cell_measurement_temperature 240(2)
_cell_measurement_theta_max 28.33
_cell_measurement_theta_min 2.59
_cell_volume 8496.7(12)
_computing_data_collection APEX3
_diffrn_ambient_temperature 240(2)
_diffrn_measured_fraction_theta_full 0.995
_diffrn_measured_fraction_theta_max 0.993
_diffrn_radiation_type MoK\a
_diffrn_radiation_wavelength 0.71073
_diffrn_reflns_av_R_equivalents 0.0739
_diffrn_reflns_av_unetI/netI 0.0532
_diffrn_reflns_Laue_measured_fraction_full 0.995
_diffrn_reflns_Laue_measured_fraction_max 0.993
_diffrn_reflns_limit_h_max 27
_diffrn_reflns_limit_h_min -27
_diffrn_reflns_limit_k_max 21
_diffrn_reflns_limit_k_min -21
_diffrn_reflns_limit_l_max 33
_diffrn_reflns_limit_l_min -33
_diffrn_reflns_number 48112
_diffrn_reflns_point_group_measured_fraction_full 0.995
_diffrn_reflns_point_group_measured_fraction_max 0.993
_diffrn_reflns_theta_full 25.242
_diffrn_reflns_theta_max 27.878
_diffrn_reflns_theta_min 2.294
_exptl_absorpt_coefficient_mu 0.395
_exptl_absorpt_correction_T_max 0.9143
_exptl_absorpt_correction_T_min 0.6744
_exptl_absorpt_correction_type multi-scan
_exptl_absorpt_process_details SADABS-2016/2
_exptl_crystal_colour black
_exptl_crystal_density_diffrn 1.164
_exptl_crystal_description plate
_exptl_crystal_F_000 3192
_exptl_crystal_size_max 0.210
_exptl_crystal_size_mid 0.140
_exptl_crystal_size_min 0.070
_refine_diff_density_max 0.415
_refine_diff_density_min -0.523
_refine_diff_density_rms 0.053
_refine_ls_extinction_coef .
_refine_ls_extinction_method none
_refine_ls_goodness_of_fit_ref 1.040
_refine_ls_hydrogen_treatment constr
_refine_ls_matrix_type full
_refine_ls_number_parameters 511
_refine_ls_number_reflns 10066
_refine_ls_number_restraints 192
_refine_ls_restrained_S_all 1.088
_refine_ls_R_factor_all 0.0883
_refine_ls_R_factor_gt 0.0542
_refine_ls_shift/su_max 0.001
_refine_ls_shift/su_mean 0.000
_refine_ls_structure_factor_coef Fsqd
_refine_ls_weighting_details 'w=1/[\s^2^(Fo^2^)+(0.0735P)^2^+3.4385P] where P=(Fo^2^+2Fc^2^)/3'
_refine_ls_weighting_scheme calc
_refine_ls_wR_factor_gt 0.1330
_refine_ls_wR_factor_ref 0.1453
_reflns_Friedel_coverage 0.000
_reflns_Friedel_fraction_full .
_reflns_Friedel_fraction_max .
_reflns_number_gt 6907
_reflns_number_total 10066
_reflns_threshold_expression 'I > 2\s(I)'
_cod_data_source_file ICA-2020-503-119402.cif
_cod_data_source_block isqfenco_240
_cod_original_cell_volume 8496.6(12)
_cod_original_sg_symbol_H-M 'C 2/c'
_cod_database_code 1565294
_shelx_shelxl_version_number 2014/7
_shelx_space_group_comment
;
The symmetry employed for this shelxl refinement is uniquely defined
by the following loop, which should always be used as a source of
symmetry information in preference to the above space-group names.
They are only intended as comments.
;
_shelx_estimated_absorpt_t_min 0.922
_shelx_estimated_absorpt_t_max 0.973

loop_
_space_group_symop_operation_xyz
'x, y, z'
'-x, y, -z+1/2'
'x+1/2, y+1/2, z'
'-x+1/2, y+1/2, -z+1/2'
'-x, -y, -z'
'x, -y, z-1/2'
'-x+1/2, -y+1/2, -z'
'x+1/2, -y+1/2, z-1/2'

loop_
_atom_site_label
_atom_site_type_symbol
_atom_site_fract_x
_atom_site_fract_y
_atom_site_fract_z
_atom_site_U_iso_or_equiv
_atom_site_adp_type
_atom_site_occupancy
_atom_site_site_symmetry_order
_atom_site_calc_flag
_atom_site_refinement_flags_posn
_atom_site_refinement_flags_adp
_atom_site_refinement_flags_occupancy
_atom_site_disorder_assembly
_atom_site_disorder_group
Fe1 Fe 0.19024(2) 0.99980(2) 0.42494(2) 0.03282(10) Uani 1 1 d . . . . .
O1 O 0.12983(7) 0.92762(9) 0.45230(6) 0.0371(4) Uani 1 1 d . . . . .
O2 O 0.26952(8) 1.04513(10) 0.40564(6) 0.0414(4) Uani 1 1 d . . . . .
N1 N 0.22501(9) 1.01367(10) 0.50466(7) 0.0329(4) Uani 1 1 d . . . . .
N2 N 0.20965(8) 0.91257(10) 0.37525(7) 0.0302(4) Uani 1 1 d . . . . .
C1 C 0.13308(10) 0.93154(12) 0.50310(8) 0.0290(4) Uani 1 1 d . . . . .
C2 C 0.18635(10) 0.98067(12) 0.53427(9) 0.0295(4) Uani 1 1 d . . . . .
C3 C 0.19254(11) 0.98976(12) 0.59010(9) 0.0337(5) Uani 1 1 d . . . . .
H3A H 0.2282 1.0197 0.6106 0.040 Uiso 1 1 calc R U . . .
C4 C 0.14729(11) 0.95555(12) 0.61468(8) 0.0328(5) Uani 1 1 d . . . . .
C5 C 0.09619(11) 0.90571(13) 0.58312(9) 0.0342(5) Uani 1 1 d . . . . .
H5A H 0.0661 0.8810 0.6007 0.041 Uiso 1 1 calc R U . . .
C6 C 0.08815(10) 0.89160(12) 0.52920(9) 0.0308(4) Uani 1 1 d . . . . .
C7 C 0.15160(11) 0.97130(13) 0.67456(9) 0.0433(6) Uani 1 1 d D . . . .
C8 C 0.09467(15) 0.93302(19) 0.69435(12) 0.0612(9) Uani 0.900(3) 1 d D U P A 1
H8A H 0.0949 0.8750 0.6888 0.092 Uiso 0.900(3) 1 calc R U P A 1
H8B H 0.0528 0.9553 0.6744 0.092 Uiso 0.900(3) 1 calc R U P A 1
H8C H 0.1000 0.9444 0.7324 0.092 Uiso 0.900(3) 1 calc R U P A 1
C9 C 0.14983(17) 1.06301(16) 0.68371(13) 0.0616(9) Uani 0.900(3) 1 d D U P A 1
H9A H 0.1073 1.0844 0.6644 0.092 Uiso 0.900(3) 1 calc R U P A 1
H9B H 0.1853 1.0886 0.6706 0.092 Uiso 0.900(3) 1 calc R U P A 1
H9C H 0.1558 1.0739 0.7219 0.092 Uiso 0.900(3) 1 calc R U P A 1
C10 C 0.21775(15) 0.9392(2) 0.70748(13) 0.0676(10) Uani 0.900(3) 1 d D U P A 1
H10A H 0.2211 0.8818 0.7006 0.101 Uiso 0.900(3) 1 calc R U P A 1
H10B H 0.2202 0.9477 0.7455 0.101 Uiso 0.900(3) 1 calc R U P A 1
H10C H 0.2541 0.9675 0.6973 0.101 Uiso 0.900(3) 1 calc R U P A 1
C8' C 0.0831(5) 0.9996(12) 0.6796(9) 0.0612(9) Uani 0.100(3) 1 d D U P A 2
H8'A H 0.0499 0.9600 0.6634 0.092 Uiso 0.100(3) 1 calc R U P A 2
H8'B H 0.0728 1.0510 0.6613 0.092 Uiso 0.100(3) 1 calc R U P A 2
H8'C H 0.0829 1.0060 0.7174 0.092 Uiso 0.100(3) 1 calc R U P A 2
C9' C 0.2041(8) 1.0302(10) 0.7038(9) 0.0616(9) Uani 0.100(3) 1 d D U P A 2
H9'A H 0.2479 1.0067 0.7073 0.092 Uiso 0.100(3) 1 calc R U P A 2
H9'B H 0.1968 1.0414 0.7393 0.092 Uiso 0.100(3) 1 calc R U P A 2
H9'C H 0.2011 1.0801 0.6835 0.092 Uiso 0.100(3) 1 calc R U P A 2
C10' C 0.1651(11) 0.8878(6) 0.7001(9) 0.0676(10) Uani 0.100(3) 1 d D U P A 2
H10D H 0.1302 0.8509 0.6830 0.101 Uiso 0.100(3) 1 calc R U P A 2
H10E H 0.1662 0.8914 0.7382 0.101 Uiso 0.100(3) 1 calc R U P A 2
H10F H 0.2076 0.8681 0.6954 0.101 Uiso 0.100(3) 1 calc R U P A 2
C11 C 0.03385(10) 0.83726(13) 0.49694(9) 0.0358(5) Uani 1 1 d . . . . .
C12 C 0.06583(13) 0.76936(15) 0.47083(11) 0.0503(6) Uani 1 1 d . . . . .
H12A H 0.0940 0.7926 0.4492 0.075 Uiso 1 1 calc R U . . .
H12B H 0.0313 0.7370 0.4481 0.075 Uiso 1 1 calc R U . . .
H12C H 0.0924 0.7355 0.4987 0.075 Uiso 1 1 calc R U . . .
C13 C -0.00739(14) 0.79884(18) 0.53299(11) 0.0586(8) Uani 1 1 d . . . . .
H13A H -0.0281 0.8410 0.5499 0.088 Uiso 1 1 calc R U . . .
H13B H 0.0213 0.7664 0.5605 0.088 Uiso 1 1 calc R U . . .
H13C H -0.0415 0.7648 0.5114 0.088 Uiso 1 1 calc R U . . .
C14 C -0.01321(12) 0.88601(18) 0.45357(12) 0.0560(7) Uani 1 1 d . . . . .
H14A H -0.0328 0.9294 0.4703 0.084 Uiso 1 1 calc R U . . .
H14B H -0.0481 0.8510 0.4340 0.084 Uiso 1 1 calc R U . . .
H14C H 0.0114 0.9086 0.4289 0.084 Uiso 1 1 calc R U . . .
C15 C 0.28036(11) 1.06199(13) 0.53125(9) 0.0354(5) Uani 1 1 d . . . . .
C16 C 0.26920(13) 1.14050(14) 0.54716(9) 0.0422(5) Uani 1 1 d . . . . .
C17 C 0.32446(15) 1.18562(17) 0.57269(10) 0.0568(7) Uani 1 1 d . U . . .
H17A H 0.3183 1.2385 0.5841 0.068 Uiso 1 1 calc R U . . .
C18 C 0.38712(15) 1.1548(2) 0.58144(11) 0.0627(8) Uani 1 1 d . U . . .
H18A H 0.4236 1.1864 0.5987 0.075 Uiso 1 1 calc R U . . .
C19 C 0.39701(13) 1.0779(2) 0.56519(11) 0.0584(8) Uani 1 1 d . U . . .
H19A H 0.4405 1.0572 0.5716 0.070 Uiso 1 1 calc R U . . .
C20 C 0.34403(12) 1.02955(17) 0.53940(10) 0.0448(6) Uani 1 1 d . . . . .
C21 C 0.20046(14) 1.17505(15) 0.53736(12) 0.0562(7) Uani 1 1 d . . . . .
H21A H 0.1767 1.1629 0.5008 0.084 Uiso 1 1 calc R U . . .
H21B H 0.2031 1.2331 0.5424 0.084 Uiso 1 1 calc R U . . .
H21C H 0.1771 1.1514 0.5625 0.084 Uiso 1 1 calc R U . . .
C22 C 0.35615(14) 0.94610(18) 0.52076(13) 0.0628(8) Uani 1 1 d . . . . .
H22A H 0.4021 0.9310 0.5355 0.094 Uiso 1 1 calc R U . . .
H22B H 0.3472 0.9452 0.4818 0.094 Uiso 1 1 calc R U . . .
H22C H 0.3270 0.9081 0.5329 0.094 Uiso 1 1 calc R U . . .
C23 C 0.29289(10) 1.00534(13) 0.37092(9) 0.0333(4) Uani 1 1 d . . . . .
C24 C 0.26072(10) 0.92964(13) 0.35297(8) 0.0309(4) Uani 1 1 d . . . . .
C25 C 0.28413(11) 0.88090(14) 0.31540(9) 0.0364(5) Uani 1 1 d . . . . .
H25A H 0.2622 0.8325 0.3028 0.044 Uiso 1 1 calc R U . . .
C26 C 0.33847(11) 0.90475(14) 0.29768(9) 0.0384(5) Uani 1 1 d . . . . .
C27 C 0.36894(11) 0.98027(15) 0.31598(10) 0.0426(6) Uani 1 1 d . . . . .
H27A H 0.4063 0.9957 0.3033 0.051 Uiso 1 1 calc R U . . .
C28 C 0.34816(11) 1.03142(15) 0.35025(9) 0.0386(5) Uani 1 1 d . . . . .
C29 C 0.36946(12) 0.85250(16) 0.26092(11) 0.0485(6) Uani 1 1 d . . . . .
C30 C 0.38890(17) 0.9022(2) 0.21668(13) 0.0727(9) Uani 1 1 d . U . . .
H30A H 0.3494 0.9261 0.1940 0.109 Uiso 1 1 calc R U . . .
H30B H 0.4103 0.8675 0.1951 0.109 Uiso 1 1 calc R U . . .
H30C H 0.4194 0.9446 0.2328 0.109 Uiso 1 1 calc R U . . .
C31 C 0.32276(16) 0.7857(2) 0.23397(14) 0.0720(9) Uani 1 1 d . U . . .
H31A H 0.2817 0.8094 0.2136 0.108 Uiso 1 1 calc R U . . .
H31B H 0.3131 0.7499 0.2612 0.108 Uiso 1 1 calc R U . . .
H31C H 0.3437 0.7553 0.2099 0.108 Uiso 1 1 calc R U . . .
C32 C 0.43221(15) 0.8144(2) 0.29612(14) 0.0725(9) Uani 1 1 d . U . . .
H32A H 0.4201 0.7814 0.3238 0.109 Uiso 1 1 calc R U . . .
H32B H 0.4625 0.8567 0.3128 0.109 Uiso 1 1 calc R U . . .
H32C H 0.4538 0.7809 0.2740 0.109 Uiso 1 1 calc R U . . .
C33 C 0.37941(11) 1.11418(16) 0.36607(9) 0.0563(7) Uani 1 1 d D U . . .
C34 C 0.4129(8) 1.1053(12) 0.4259(2) 0.0616(14) Uani 0.33(3) 1 d D U P B 1
H34A H 0.3791 1.1025 0.4467 0.092 Uiso 0.33(3) 1 calc R U P B 1
H34B H 0.4414 1.1516 0.4375 0.092 Uiso 0.33(3) 1 calc R U P B 1
H34C H 0.4393 1.0563 0.4313 0.092 Uiso 0.33(3) 1 calc R U P B 1
C35 C 0.3271(6) 1.1810(8) 0.3584(8) 0.0648(14) Uani 0.33(3) 1 d D U P B 1
H35A H 0.2967 1.1707 0.3815 0.097 Uiso 0.33(3) 1 calc R U P B 1
H35B H 0.3026 1.1821 0.3211 0.097 Uiso 0.33(3) 1 calc R U P B 1
H35C H 0.3488 1.2327 0.3677 0.097 Uiso 0.33(3) 1 calc R U P B 1
C36 C 0.4323(6) 1.1372(12) 0.3351(6) 0.0719(13) Uani 0.33(3) 1 d D U P B 1
H36A H 0.4136 1.1324 0.2967 0.108 Uiso 0.33(3) 1 calc R U P B 1
H36B H 0.4702 1.1012 0.3454 0.108 Uiso 0.33(3) 1 calc R U P B 1
H36C H 0.4466 1.1924 0.3437 0.108 Uiso 0.33(3) 1 calc R U P B 1
C34' C 0.4002(5) 1.1262(7) 0.42723(13) 0.0616(14) Uani 0.67(3) 1 d D U P B 2
H34D H 0.3618 1.1196 0.4426 0.092 Uiso 0.67(3) 1 calc R U P B 2
H34E H 0.4184 1.1801 0.4350 0.092 Uiso 0.67(3) 1 calc R U P B 2
H34F H 0.4337 1.0865 0.4427 0.092 Uiso 0.67(3) 1 calc R U P B 2
C35' C 0.3283(3) 1.1793(4) 0.3421(5) 0.0648(14) Uani 0.67(3) 1 d D U P B 2
H35D H 0.2884 1.1719 0.3555 0.097 Uiso 0.67(3) 1 calc R U P B 2
H35E H 0.3173 1.1748 0.3031 0.097 Uiso 0.67(3) 1 calc R U P B 2
H35F H 0.3469 1.2323 0.3524 0.097 Uiso 0.67(3) 1 calc R U P B 2
C36' C 0.4413(3) 1.1247(6) 0.3428(4) 0.0719(13) Uani 0.67(3) 1 d D U P B 2
H36D H 0.4719 1.0804 0.3547 0.108 Uiso 0.67(3) 1 calc R U P B 2
H36E H 0.4629 1.1754 0.3553 0.108 Uiso 0.67(3) 1 calc R U P B 2
H36F H 0.4281 1.1249 0.3038 0.108 Uiso 0.67(3) 1 calc R U P B 2
C37 C 0.17741(10) 0.83593(13) 0.36350(9) 0.0341(5) Uani 1 1 d . . . . .
C38 C 0.11208(12) 0.83435(16) 0.33279(9) 0.0441(6) Uani 1 1 d . . . . .
C39 C 0.08249(14) 0.7595(2) 0.32013(11) 0.0615(8) Uani 1 1 d . U . . .
H39A H 0.0390 0.7570 0.2987 0.074 Uiso 1 1 calc R U . . .
C40 C 0.11471(17) 0.6896(2) 0.33793(14) 0.0691(9) Uani 1 1 d . U . . .
H40A H 0.0937 0.6396 0.3283 0.083 Uiso 1 1 calc R U . . .
C41 C 0.17796(16) 0.69193(17) 0.36994(13) 0.0615(8) Uani 1 1 d . U . . .
H41A H 0.1997 0.6434 0.3825 0.074 Uiso 1 1 calc R U . . .
C42 C 0.21014(12) 0.76524(14) 0.38398(10) 0.0441(6) Uani 1 1 d . . . . .
C43 C 0.07514(13) 0.9106(2) 0.31431(12) 0.0635(8) Uani 1 1 d . . . . .
H43A H 0.0327 0.8976 0.2904 0.095 Uiso 1 1 calc R U . . .
H43B H 0.1010 0.9436 0.2953 0.095 Uiso 1 1 calc R U . . .
H43C H 0.0677 0.9401 0.3452 0.095 Uiso 1 1 calc R U . . .
C44 C 0.27781(14) 0.76608(18) 0.42105(14) 0.0647(8) Uani 1 1 d . . . . .
H44A H 0.2800 0.8087 0.4475 0.097 Uiso 1 1 calc R U . . .
H44B H 0.3111 0.7757 0.4004 0.097 Uiso 1 1 calc R U . . .
H44C H 0.2863 0.7144 0.4393 0.097 Uiso 1 1 calc R U . . .
O1S O 0.06148(14) 1.17416(16) 0.33642(12) 0.1003(9) Uani 1 1 d . . . . .
N1S N 0.12834(12) 1.08349(14) 0.39358(10) 0.0585(6) Uani 1 1 d . . . . .
C1S C 0.09592(14) 1.12708(17) 0.36477(12) 0.0516(6) Uani 1 1 d . . . . .

loop_
_atom_site_aniso_label
_atom_site_aniso_U_11
_atom_site_aniso_U_22
_atom_site_aniso_U_33
_atom_site_aniso_U_23
_atom_site_aniso_U_13
_atom_site_aniso_U_12
Fe1 0.03193(17) 0.03975(17) 0.03082(17) -0.00391(13) 0.01555(13) -0.00423(13)
O1 0.0341(8) 0.0500(9) 0.0297(8) -0.0084(7) 0.0128(7) -0.0130(7)
O2 0.0463(9) 0.0457(9) 0.0396(9) -0.0124(7) 0.0249(8) -0.0140(7)
N1 0.0313(9) 0.0361(10) 0.0341(10) -0.0049(7) 0.0133(8) -0.0082(7)
N2 0.0257(8) 0.0371(9) 0.0294(9) -0.0039(7) 0.0098(7) -0.0059(7)
C1 0.0272(10) 0.0318(10) 0.0304(11) -0.0039(8) 0.0114(9) -0.0024(8)
C2 0.0273(10) 0.0304(10) 0.0326(11) -0.0026(8) 0.0111(9) -0.0044(8)
C3 0.0345(11) 0.0355(11) 0.0323(11) -0.0047(9) 0.0101(9) -0.0071(9)
C4 0.0368(11) 0.0341(11) 0.0298(11) -0.0029(9) 0.0124(9) -0.0049(9)
C5 0.0351(11) 0.0366(11) 0.0347(12) -0.0011(9) 0.0160(10) -0.0065(9)
C6 0.0269(10) 0.0343(10) 0.0343(11) -0.0026(9) 0.0132(9) -0.0034(8)
C7 0.0545(15) 0.0478(13) 0.0306(12) -0.0028(10) 0.0162(11) -0.0115(11)
C8 0.0785(19) 0.0719(19) 0.0419(15) -0.0119(14) 0.0315(15) -0.0236(16)
C9 0.086(2) 0.0565(16) 0.0467(16) -0.0132(13) 0.0242(15) -0.0123(15)
C10 0.075(2) 0.084(2) 0.0434(16) 0.0022(15) 0.0123(15) 0.0001(17)
C8' 0.0785(19) 0.0719(19) 0.0419(15) -0.0119(14) 0.0315(15) -0.0236(16)
C9' 0.086(2) 0.0565(16) 0.0467(16) -0.0132(13) 0.0242(15) -0.0123(15)
C10' 0.075(2) 0.084(2) 0.0434(16) 0.0022(15) 0.0123(15) 0.0001(17)
C11 0.0291(11) 0.0445(12) 0.0368(12) -0.0082(10) 0.0134(9) -0.0107(9)
C12 0.0447(14) 0.0461(14) 0.0609(17) -0.0205(12) 0.0140(13) -0.0139(11)
C13 0.0562(16) 0.0744(18) 0.0513(16) -0.0123(14) 0.0249(13) -0.0359(15)
C14 0.0326(13) 0.0692(18) 0.0621(18) -0.0017(14) 0.0022(12) -0.0087(12)
C15 0.0361(11) 0.0432(12) 0.0292(11) -0.0008(9) 0.0122(9) -0.0146(9)
C16 0.0535(14) 0.0416(12) 0.0343(12) -0.0017(10) 0.0157(11) -0.0169(11)
C17 0.078(2) 0.0548(15) 0.0403(14) -0.0058(12) 0.0182(14) -0.0342(14)
C18 0.0600(18) 0.087(2) 0.0402(15) -0.0021(14) 0.0090(13) -0.0441(16)
C19 0.0372(14) 0.093(2) 0.0443(15) 0.0056(15) 0.0072(12) -0.0187(14)
C20 0.0359(13) 0.0631(15) 0.0371(13) 0.0026(11) 0.0120(10) -0.0106(11)
C21 0.0704(18) 0.0407(13) 0.0620(18) -0.0037(12) 0.0247(15) 0.0000(13)
C22 0.0459(15) 0.0731(19) 0.072(2) -0.0010(16) 0.0182(15) 0.0081(14)
C23 0.0296(10) 0.0431(12) 0.0292(10) -0.0028(9) 0.0109(9) -0.0060(9)
C24 0.0255(10) 0.0399(11) 0.0287(11) -0.0009(9) 0.0091(8) -0.0021(8)
C25 0.0326(11) 0.0425(12) 0.0370(12) -0.0067(10) 0.0139(10) -0.0050(9)
C26 0.0332(11) 0.0514(13) 0.0336(12) -0.0024(10) 0.0138(10) 0.0003(10)
C27 0.0310(12) 0.0622(15) 0.0391(13) -0.0034(11) 0.0173(10) -0.0109(10)
C28 0.0325(11) 0.0521(13) 0.0340(12) -0.0048(10) 0.0132(10) -0.0134(10)
C29 0.0405(13) 0.0618(16) 0.0498(15) -0.0091(12) 0.0236(12) 0.0028(12)
C30 0.086(2) 0.090(2) 0.0567(17) -0.0071(15) 0.0449(16) 0.0055(17)
C31 0.0689(18) 0.0774(19) 0.079(2) -0.0373(16) 0.0352(16) -0.0046(15)
C32 0.0572(17) 0.087(2) 0.078(2) -0.0037(17) 0.0269(16) 0.0218(16)
C33 0.0594(16) 0.0680(17) 0.0493(15) -0.0145(13) 0.0288(13) -0.0338(14)
C34 0.059(2) 0.070(3) 0.0585(17) -0.0233(16) 0.0196(15) -0.027(2)
C35 0.091(2) 0.0546(16) 0.058(3) -0.006(2) 0.035(2) -0.0143(16)
C36 0.072(2) 0.080(3) 0.075(2) -0.0121(18) 0.0398(19) -0.0369(18)
C34' 0.059(2) 0.070(3) 0.0585(17) -0.0233(16) 0.0196(15) -0.027(2)
C35' 0.091(2) 0.0546(16) 0.058(3) -0.006(2) 0.035(2) -0.0143(16)
C36' 0.072(2) 0.080(3) 0.075(2) -0.0121(18) 0.0398(19) -0.0369(18)
C37 0.0323(11) 0.0426(12) 0.0313(11) -0.0067(9) 0.0156(9) -0.0090(9)
C38 0.0390(13) 0.0635(16) 0.0315(12) -0.0063(11) 0.0114(10) -0.0136(11)
C39 0.0505(16) 0.086(2) 0.0485(16) -0.0166(15) 0.0118(13) -0.0324(15)
C40 0.077(2) 0.0611(18) 0.077(2) -0.0254(16) 0.0343(18) -0.0375(17)
C41 0.074(2) 0.0426(14) 0.078(2) -0.0092(13) 0.0378(17) -0.0113(13)
C42 0.0428(13) 0.0416(12) 0.0527(15) -0.0049(11) 0.0207(12) -0.0042(10)
C43 0.0413(15) 0.094(2) 0.0475(16) 0.0078(15) -0.0047(13) -0.0038(15)
C44 0.0539(17) 0.0557(17) 0.082(2) 0.0116(15) 0.0097(16) 0.0089(13)
O1S 0.0980(19) 0.0891(18) 0.100(2) 0.0307(15) -0.0062(16) 0.0173(15)
N1S 0.0570(14) 0.0558(14) 0.0643(16) 0.0045(12) 0.0173(12) 0.0127(12)
C1S 0.0499(15) 0.0509(15) 0.0547(17) -0.0037(14) 0.0134(14) -0.0069(13)

loop_
_atom_type_symbol
_atom_type_description
_atom_type_scat_dispersion_real
_atom_type_scat_dispersion_imag
_atom_type_scat_source
C C 0.0033 0.0016 'International Tables Vol C Tables 4.2.6.8 and 6.1.1.4'
H H 0.0000 0.0000 'International Tables Vol C Tables 4.2.6.8 and 6.1.1.4'
N N 0.0061 0.0033 'International Tables Vol C Tables 4.2.6.8 and 6.1.1.4'
O O 0.0106 0.0060 'International Tables Vol C Tables 4.2.6.8 and 6.1.1.4'
Fe Fe 0.3463 0.8444 'International Tables Vol C Tables 4.2.6.8 and 6.1.1.4'

loop_
_geom_angle_atom_site_label_1
_geom_angle_atom_site_label_2
_geom_angle_atom_site_label_3
_geom_angle
_geom_angle_site_symmetry_1
_geom_angle_site_symmetry_3
N1S Fe1 O2 97.66(9) . .
N1S Fe1 O1 99.71(9) . .
O2 Fe1 O1 162.58(7) . .
N1S Fe1 N1 112.74(9) . .
O2 Fe1 N1 94.91(7) . .
O1 Fe1 N1 79.53(6) . .
N1S Fe1 N2 117.41(9) . .
O2 Fe1 N2 79.54(6) . .
O1 Fe1 N2 91.30(6) . .
N1 Fe1 N2 129.84(7) . .
C1 O1 Fe1 115.93(13) . .
C23 O2 Fe1 116.40(13) . .
C2 N1 C15 118.44(18) . .
C2 N1 Fe1 113.90(14) . .
C15 N1 Fe1 127.19(13) . .
C24 N2 C37 118.16(17) . .
C24 N2 Fe1 113.90(14) . .
C37 N2 Fe1 127.89(13) . .
O1 C1 C6 124.09(18) . .
O1 C1 C2 116.05(17) . .
C6 C1 C2 119.86(18) . .
N1 C2 C3 126.96(19) . .
N1 C2 C1 113.33(18) . .
C3 C2 C1 119.71(18) . .
C4 C3 C2 120.57(19) . .
C4 C3 H3A 119.7 . .
C2 C3 H3A 119.7 . .
C3 C4 C5 118.36(19) . .
C3 C4 C7 119.97(19) . .
C5 C4 C7 121.67(18) . .
C6 C5 C4 124.56(18) . .
C6 C5 H5A 117.7 . .
C4 C5 H5A 117.7 . .
C5 C6 C1 116.76(18) . .
C5 C6 C11 123.26(18) . .
C1 C6 C11 119.98(18) . .
C9' C7 C8' 109.4(4) . .
C9' C7 C10' 109.3(4) . .
C8' C7 C10' 108.9(4) . .
C8 C7 C10 109.6(2) . .
C9' C7 C4 118.0(9) . .
C8 C7 C4 112.85(19) . .
C8' C7 C4 107.1(9) . .
C10' C7 C4 103.6(10) . .
C10 C7 C4 109.2(2) . .
C8 C7 C9 108.27(19) . .
C10 C7 C9 108.1(2) . .
C4 C7 C9 108.75(19) . .
C7 C8 H8A 109.5 . .
C7 C8 H8B 109.5 . .
H8A C8 H8B 109.5 . .
C7 C8 H8C 109.5 . .
H8A C8 H8C 109.5 . .
H8B C8 H8C 109.5 . .
C7 C9 H9A 109.5 . .
C7 C9 H9B 109.5 . .
H9A C9 H9B 109.5 . .
C7 C9 H9C 109.5 . .
H9A C9 H9C 109.5 . .
H9B C9 H9C 109.5 . .
C7 C10 H10A 109.5 . .
C7 C10 H10B 109.5 . .
H10A C10 H10B 109.5 . .
C7 C10 H10C 109.5 . .
H10A C10 H10C 109.5 . .
H10B C10 H10C 109.5 . .
C7 C8' H8'A 109.5 . .
C7 C8' H8'B 109.5 . .
H8'A C8' H8'B 109.5 . .
C7 C8' H8'C 109.5 . .
H8'A C8' H8'C 109.5 . .
H8'B C8' H8'C 109.5 . .
C7 C9' H9'A 109.5 . .
C7 C9' H9'B 109.5 . .
H9'A C9' H9'B 109.5 . .
C7 C9' H9'C 109.5 . .
H9'A C9' H9'C 109.5 . .
H9'B C9' H9'C 109.5 . .
C7 C10' H10D 109.5 . .
C7 C10' H10E 109.5 . .
H10D C10' H10E 109.5 . .
C7 C10' H10F 109.5 . .
H10D C10' H10F 109.5 . .
H10E C10' H10F 109.5 . .
C6 C11 C14 110.33(19) . .
C6 C11 C13 111.31(19) . .
C14 C11 C13 107.8(2) . .
C6 C11 C12 109.30(17) . .
C14 C11 C12 109.8(2) . .
C13 C11 C12 108.2(2) . .
C11 C12 H12A 109.5 . .
C11 C12 H12B 109.5 . .
H12A C12 H12B 109.5 . .
C11 C12 H12C 109.5 . .
H12A C12 H12C 109.5 . .
H12B C12 H12C 109.5 . .
C11 C13 H13A 109.5 . .
C11 C13 H13B 109.5 . .
H13A C13 H13B 109.5 . .
C11 C13 H13C 109.5 . .
H13A C13 H13C 109.5 . .
H13B C13 H13C 109.5 . .
C11 C14 H14A 109.5 . .
C11 C14 H14B 109.5 . .
H14A C14 H14B 109.5 . .
C11 C14 H14C 109.5 . .
H14A C14 H14C 109.5 . .
H14B C14 H14C 109.5 . .
C20 C15 C16 122.0(2) . .
C20 C15 N1 118.7(2) . .
C16 C15 N1 119.4(2) . .
C17 C16 C15 117.5(2) . .
C17 C16 C21 121.1(2) . .
C15 C16 C21 121.3(2) . .
C18 C17 C16 121.5(3) . .
C18 C17 H17A 119.3 . .
C16 C17 H17A 119.3 . .
C17 C18 C19 120.1(3) . .
C17 C18 H18A 120.0 . .
C19 C18 H18A 120.0 . .
C18 C19 C20 121.4(3) . .
C18 C19 H19A 119.3 . .
C20 C19 H19A 119.3 . .
C15 C20 C19 117.5(3) . .
C15 C20 C22 121.9(2) . .
C19 C20 C22 120.5(2) . .
C16 C21 H21A 109.5 . .
C16 C21 H21B 109.5 . .
H21A C21 H21B 109.5 . .
C16 C21 H21C 109.5 . .
H21A C21 H21C 109.5 . .
H21B C21 H21C 109.5 . .
C20 C22 H22A 109.5 . .
C20 C22 H22B 109.5 . .
H22A C22 H22B 109.5 . .
C20 C22 H22C 109.5 . .
H22A C22 H22C 109.5 . .
H22B C22 H22C 109.5 . .
O2 C23 C28 123.9(2) . .
O2 C23 C24 116.47(18) . .
C28 C23 C24 119.58(19) . .
N2 C24 C25 126.22(19) . .
N2 C24 C23 113.50(18) . .
C25 C24 C23 120.28(18) . .
C26 C25 C24 119.6(2) . .
C26 C25 H25A 120.2 . .
C24 C25 H25A 120.2 . .
C25 C26 C27 118.7(2) . .
C25 C26 C29 122.4(2) . .
C27 C26 C29 118.86(19) . .
C28 C27 C26 125.2(2) . .
C28 C27 H27A 117.4 . .
C26 C27 H27A 117.4 . .
C27 C28 C23 116.6(2) . .
C27 C28 C33 123.54(19) . .
C23 C28 C33 119.86(19) . .
C26 C29 C31 112.2(2) . .
C26 C29 C30 111.7(2) . .
C31 C29 C30 107.7(3) . .
C26 C29 C32 106.9(2) . .
C31 C29 C32 109.2(3) . .
C30 C29 C32 109.0(2) . .
C29 C30 H30A 109.5 . .
C29 C30 H30B 109.5 . .
H30A C30 H30B 109.5 . .
C29 C30 H30C 109.5 . .
H30A C30 H30C 109.5 . .
H30B C30 H30C 109.5 . .
C29 C31 H31A 109.5 . .
C29 C31 H31B 109.5 . .
H31A C31 H31B 109.5 . .
C29 C31 H31C 109.5 . .
H31A C31 H31C 109.5 . .
H31B C31 H31C 109.5 . .
C29 C32 H32A 109.5 . .
C29 C32 H32B 109.5 . .
H32A C32 H32B 109.5 . .
C29 C32 H32C 109.5 . .
H32A C32 H32C 109.5 . .
H32B C32 H32C 109.5 . .
C35 C33 C28 111.8(7) . .
C35 C33 C34 110.0(3) . .
C28 C33 C34 104.1(7) . .
C28 C33 C34' 112.8(4) . .
C28 C33 C35' 108.3(4) . .
C34' C33 C35' 108.8(2) . .
C35 C33 C36 108.7(3) . .
C28 C33 C36 113.2(8) . .
C34 C33 C36 108.9(3) . .
C28 C33 C36' 109.7(4) . .
C34' C33 C36' 108.3(3) . .
C35' C33 C36' 108.9(3) . .
C33 C34 H34A 109.5 . .
C33 C34 H34B 109.5 . .
H34A C34 H34B 109.5 . .
C33 C34 H34C 109.5 . .
H34A C34 H34C 109.5 . .
H34B C34 H34C 109.5 . .
C33 C35 H35A 109.5 . .
C33 C35 H35B 109.5 . .
H35A C35 H35B 109.5 . .
C33 C35 H35C 109.5 . .
H35A C35 H35C 109.5 . .
H35B C35 H35C 109.5 . .
C33 C36 H36A 109.5 . .
C33 C36 H36B 109.5 . .
H36A C36 H36B 109.5 . .
C33 C36 H36C 109.5 . .
H36A C36 H36C 109.5 . .
H36B C36 H36C 109.5 . .
C33 C34' H34D 109.5 . .
C33 C34' H34E 109.5 . .
H34D C34' H34E 109.5 . .
C33 C34' H34F 109.5 . .
H34D C34' H34F 109.5 . .
H34E C34' H34F 109.5 . .
C33 C35' H35D 109.5 . .
C33 C35' H35E 109.5 . .
H35D C35' H35E 109.5 . .
C33 C35' H35F 109.5 . .
H35D C35' H35F 109.5 . .
H35E C35' H35F 109.5 . .
C33 C36' H36D 109.5 . .
C33 C36' H36E 109.5 . .
H36D C36' H36E 109.5 . .
C33 C36' H36F 109.5 . .
H36D C36' H36F 109.5 . .
H36E C36' H36F 109.5 . .
C42 C37 C38 121.2(2) . .
C42 C37 N2 120.2(2) . .
C38 C37 N2 118.5(2) . .
C39 C38 C37 117.7(3) . .
C39 C38 C43 121.0(2) . .
C37 C38 C43 121.3(2) . .
C40 C39 C38 121.8(3) . .
C40 C39 H39A 119.1 . .
C38 C39 H39A 119.1 . .
C39 C40 C41 120.0(3) . .
C39 C40 H40A 120.0 . .
C41 C40 H40A 120.0 . .
C40 C41 C42 120.8(3) . .
C40 C41 H41A 119.6 . .
C42 C41 H41A 119.6 . .
C41 C42 C37 118.3(2) . .
C41 C42 C44 119.5(3) . .
C37 C42 C44 122.1(2) . .
C38 C43 H43A 109.5 . .
C38 C43 H43B 109.5 . .
H43A C43 H43B 109.5 . .
C38 C43 H43C 109.5 . .
H43A C43 H43C 109.5 . .
H43B C43 H43C 109.5 . .
C42 C44 H44A 109.5 . .
C42 C44 H44B 109.5 . .
H44A C44 H44B 109.5 . .
C42 C44 H44C 109.5 . .
H44A C44 H44C 109.5 . .
H44B C44 H44C 109.5 . .
C1S N1S Fe1 164.3(2) . .
N1S C1S O1S 177.3(4) . .

loop_
_geom_bond_atom_site_label_1
_geom_bond_atom_site_label_2
_geom_bond_distance
_geom_bond_site_symmetry_2
Fe1 N1S 1.930(2) .
Fe1 O2 1.9648(15) .
Fe1 O1 1.9683(14) .
Fe1 N1 2.0093(19) .
Fe1 N2 2.0217(17) .
O1 C1 1.285(2) .
O2 C23 1.284(2) .
N1 C2 1.336(3) .
N1 C15 1.432(3) .
N2 C24 1.339(2) .
N2 C37 1.432(3) .
C1 C6 1.424(3) .
C1 C2 1.450(3) .
C2 C3 1.409(3) .
C3 C4 1.363(3) .
C3 H3A 0.9400 .
C4 C5 1.433(3) .
C4 C7 1.533(3) .
C5 C6 1.368(3) .
C5 H5A 0.9400 .
C6 C11 1.524(3) .
C7 C9' 1.521(4) .
C7 C8 1.521(3) .
C7 C8' 1.525(4) .
C7 C10' 1.526(4) .
C7 C10 1.526(3) .
C7 C9 1.538(3) .
C8 H8A 0.9700 .
C8 H8B 0.9700 .
C8 H8C 0.9700 .
C9 H9A 0.9700 .
C9 H9B 0.9700 .
C9 H9C 0.9700 .
C10 H10A 0.9700 .
C10 H10B 0.9700 .
C10 H10C 0.9700 .
C8' H8'A 0.9700 .
C8' H8'B 0.9700 .
C8' H8'C 0.9700 .
C9' H9'A 0.9700 .
C9' H9'B 0.9700 .
C9' H9'C 0.9700 .
C10' H10D 0.9700 .
C10' H10E 0.9700 .
C10' H10F 0.9700 .
C11 C14 1.526(4) .
C11 C13 1.529(3) .
C11 C12 1.532(3) .
C12 H12A 0.9700 .
C12 H12B 0.9700 .
C12 H12C 0.9700 .
C13 H13A 0.9700 .
C13 H13B 0.9700 .
C13 H13C 0.9700 .
C14 H14A 0.9700 .
C14 H14B 0.9700 .
C14 H14C 0.9700 .
C15 C20 1.392(3) .
C15 C16 1.396(3) .
C16 C17 1.394(3) .
C16 C21 1.498(4) .
C17 C18 1.361(4) .
C17 H17A 0.9400 .
C18 C19 1.369(4) .
C18 H18A 0.9400 .
C19 C20 1.393(4) .
C19 H19A 0.9400 .
C20 C22 1.501(4) .
C21 H21A 0.9700 .
C21 H21B 0.9700 .
C21 H21C 0.9700 .
C22 H22A 0.9700 .
C22 H22B 0.9700 .
C22 H22C 0.9700 .
C23 C28 1.430(3) .
C23 C24 1.443(3) .
C24 C25 1.420(3) .
C25 C26 1.362(3) .
C25 H25A 0.9400 .
C26 C27 1.429(3) .
C26 C29 1.522(3) .
C27 C28 1.356(3) .
C27 H27A 0.9400 .
C28 C33 1.528(3) .
C29 C31 1.524(4) .
C29 C30 1.524(4) .
C29 C32 1.533(4) .
C30 H30A 0.9700 .
C30 H30B 0.9700 .
C30 H30C 0.9700 .
C31 H31A 0.9700 .
C31 H31B 0.9700 .
C31 H31C 0.9700 .
C32 H32A 0.9700 .
C32 H32B 0.9700 .
C32 H32C 0.9700 .
C33 C35 1.528(4) .
C33 C34 1.531(4) .
C33 C34' 1.534(3) .
C33 C35' 1.534(3) .
C33 C36 1.537(4) .
C33 C36' 1.538(3) .
C34 H34A 0.9700 .
C34 H34B 0.9700 .
C34 H34C 0.9700 .
C35 H35A 0.9700 .
C35 H35B 0.9700 .
C35 H35C 0.9700 .
C36 H36A 0.9700 .
C36 H36B 0.9700 .
C36 H36C 0.9700 .
C34' H34D 0.9700 .
C34' H34E 0.9700 .
C34' H34F 0.9700 .
C35' H35D 0.9700 .
C35' H35E 0.9700 .
C35' H35F 0.9700 .
C36' H36D 0.9700 .
C36' H36E 0.9700 .
C36' H36F 0.9700 .
C37 C42 1.392(3) .
C37 C38 1.397(3) .
C38 C39 1.387(4) .
C38 C43 1.494(4) .
C39 C40 1.360(5) .
C39 H39A 0.9400 .
C40 C41 1.373(5) .
C40 H40A 0.9400 .
C41 C42 1.390(3) .
C41 H41A 0.9400 .
C42 C44 1.498(4) .
C43 H43A 0.9700 .
C43 H43B 0.9700 .
C43 H43C 0.9700 .
C44 H44A 0.9700 .
C44 H44B 0.9700 .
C44 H44C 0.9700 .
O1S C1S 1.183(4) .
N1S C1S 1.133(4) .
